data_7048007
loop_
_publ_author_name
'LaPierre, Etienne A.'
'Piers, Warren E.'
'Gendy, Chris'

_publ_section_title
;
 Redox-state dependent activation of silanes and ammonia with reverse
 polarity (PC<sub>carbene</sub>P)Ni complexes: electrophilic vs.
 nucleophilic carbenes.
;
_journal_issue 46
_journal_name_full 'Dalton transactions (Cambridge, England : 2003)'
_journal_page_first 16789
_journal_page_last 16797
_journal_paper_doi 10.1039/c8dt04409k
_journal_volume 47
_journal_year 2018
_chemical_formula_moiety 'C35 H48 Br N Ni O2 P2 S, F6 Sb'
_chemical_formula_sum 'C35 H47 Br F6 N Ni O2 P2 S Sb'
_chemical_formula_weight 982.10
_space_group_crystal_system monoclinic
_space_group_IT_number 14
_space_group_name_Hall '-P 2ybc'
_space_group_name_H-M_alt 'P 1 21/c 1'
_symmetry_space_group_name_Hall '-P 2ybc'
_symmetry_space_group_name_H-M 'P 1 21/c 1'
_atom_sites_solution_hydrogens geom
_audit_creation_method SHELXL-2014/7
_audit_update_record
;
2018-08-22 deposited with the CCDC.
2018-11-07 downloaded from the CCDC.
;
_cell_angle_alpha 90
_cell_angle_beta 90.523(3)
_cell_angle_gamma 90
_cell_formula_units_Z 4
_cell_length_a 11.7793(5)
_cell_length_b 15.5651(9)
_cell_length_c 20.8787(11)
_cell_measurement_reflns_used 9088
_cell_measurement_temperature 173(2)
_cell_measurement_theta_max 27.51
_cell_measurement_theta_min 2.91
_cell_volume 3827.9(3)
_computing_cell_refinement 'Bruker SAINT'
_computing_data_collection 'Bruker APEX2'
_computing_data_reduction 'Bruker SAINT'
_computing_molecular_graphics 'Bruker SHELXTL'
_computing_publication_material 'LinXTL v. 5.9.1 (Spasyuk, 2009)'
_computing_structure_refinement 'SHELXL-2014 (Sheldrick 2014)'
_computing_structure_solution 'SHELXS-97 (Sheldrick 2008)'
_diffrn_ambient_temperature 173(2)
_diffrn_measured_fraction_theta_full 0.992
_diffrn_measured_fraction_theta_max 0.992
_diffrn_measurement_device_type 'Bruker APEX-II CCD'
_diffrn_measurement_method '\f and \w scans'
_diffrn_radiation_type 'Mo K\a'
_diffrn_radiation_wavelength 0.71073
_diffrn_reflns_av_R_equivalents 0.0550
_diffrn_reflns_av_unetI/netI 0.0420
_diffrn_reflns_Laue_measured_fraction_full 0.992
_diffrn_reflns_Laue_measured_fraction_max 0.992
_diffrn_reflns_limit_h_max 14
_diffrn_reflns_limit_h_min -13
_diffrn_reflns_limit_k_max 18
_diffrn_reflns_limit_k_min -16
_diffrn_reflns_limit_l_max 23
_diffrn_reflns_limit_l_min -24
_diffrn_reflns_number 34289
_diffrn_reflns_point_group_measured_fraction_full 0.992
_diffrn_reflns_point_group_measured_fraction_max 0.992
_diffrn_reflns_theta_full 25.000
_diffrn_reflns_theta_max 25.000
_diffrn_reflns_theta_min 2.168
_exptl_absorpt_coefficient_mu 2.442
_exptl_absorpt_correction_T_max 0.7456
_exptl_absorpt_correction_T_min 0.5972
_exptl_absorpt_correction_type multi-scan
_exptl_absorpt_process_details 'Sadabs (Sheldrick, 1996)'
_exptl_crystal_colour Purple
_exptl_crystal_density_diffrn 1.704
_exptl_crystal_density_method 'not measured'
_exptl_crystal_description Plate
_exptl_crystal_F_000 1976
_exptl_crystal_size_max 0.22
_exptl_crystal_size_mid 0.21
_exptl_crystal_size_min 0.05
_refine_diff_density_max 0.562
_refine_diff_density_min -0.848
_refine_diff_density_rms 0.083
_refine_ls_extinction_method none
_refine_ls_goodness_of_fit_ref 1.010
_refine_ls_hydrogen_treatment constr
_refine_ls_matrix_type full
_refine_ls_number_parameters 462
_refine_ls_number_reflns 6680
_refine_ls_number_restraints 0
_refine_ls_restrained_S_all 1.010
_refine_ls_R_factor_all 0.0481
_refine_ls_R_factor_gt 0.0314
_refine_ls_shift/su_max 0.002
_refine_ls_shift/su_mean 0.000
_refine_ls_structure_factor_coef Fsqd
_refine_ls_weighting_details 'w=1/[\s^2^(Fo^2^)+(0.0315P)^2^+2.9945P] where P=(Fo^2^+2Fc^2^)/3'
_refine_ls_weighting_scheme calc
_refine_ls_wR_factor_gt 0.0654
_refine_ls_wR_factor_ref 0.0723
_reflns_Friedel_coverage 0.000
_reflns_number_gt 5309
_reflns_number_total 6680
_reflns_threshold_expression 'I > 2\s(I)'
_cod_data_source_file c8dt04409k2.cif
_cod_data_source_block CGEL180305022_0m
_cod_depositor_comments 'Adding full bibliography for 7048006--7048012.cif.'
_cod_database_code 7048007
_shelx_shelxl_version_number 2014/7
_shelx_space_group_comment
;
The symmetry employed for this shelxl refinement is uniquely defined
by the following loop, which should always be used as a source of
symmetry information in preference to the above space-group names.
They are only intended as comments.
;

loop_
_space_group_symop_operation_xyz
'x, y, z'
'-x, y+1/2, -z+1/2'
'-x, -y, -z'
'x, -y-1/2, z-1/2'

loop_
_atom_site_label
_atom_site_type_symbol
_atom_site_fract_x
_atom_site_fract_y
_atom_site_fract_z
_atom_site_U_iso_or_equiv
_atom_site_adp_type
_atom_site_occupancy
_atom_site_site_symmetry_order
_atom_site_calc_flag
_atom_site_refinement_flags_posn
_atom_site_refinement_flags_adp
Br1 Br 0.51409(3) 0.60617(3) 0.18009(2) 0.04389(13) Uani 1 1 d . .
C1 C 0.2589(2) 0.7430(2) 0.29445(15) 0.0166(7) Uani 1 1 d . .
C2 C 0.1657(3) 0.7727(2) 0.25289(15) 0.0168(7) Uani 1 1 d . .
C3 C 0.1038(3) 0.8443(2) 0.27243(16) 0.0207(8) Uani 1 1 d . .
C4 C 0.1425(3) 0.9015(2) 0.32697(17) 0.0227(8) Uani 1 1 d . .
C5 C 0.2647(3) 0.8835(2) 0.34792(16) 0.0194(8) Uani 1 1 d . .
C6 C 0.3222(3) 0.8095(2) 0.33037(15) 0.0162(7) Uani 1 1 d . .
C7 C 0.1373(3) 0.7281(2) 0.19628(16) 0.0208(8) Uani 1 1 d . .
C8 C 0.0389(3) 0.7492(3) 0.16388(17) 0.0253(8) Uani 1 1 d . .
H8 H 0.0189 0.7201 0.1266 0.030 Uiso 1 1 calc R U
C9 C -0.0305(3) 0.8140(3) 0.18701(18) 0.0294(9) Uani 1 1 d . .
H9 H -0.0997 0.8252 0.1670 0.035 Uiso 1 1 calc R U
C10 C 0.0025(3) 0.8617(2) 0.23933(17) 0.0250(8) Uani 1 1 d . .
H10 H -0.0434 0.9065 0.2531 0.030 Uiso 1 1 calc R U
C11 C 0.4340(3) 0.7937(2) 0.35188(15) 0.0173(7) Uani 1 1 d . .
C12 C 0.4857(3) 0.8515(2) 0.39255(16) 0.0221(8) Uani 1 1 d . .
H12 H 0.5595 0.8418 0.4070 0.027 Uiso 1 1 calc R U
C13 C 0.4277(3) 0.9242(2) 0.41199(17) 0.0228(8) Uani 1 1 d . .
H13 H 0.4623 0.9625 0.4402 0.027 Uiso 1 1 calc R U
C14 C 0.3195(3) 0.9402(2) 0.38996(16) 0.0222(8) Uani 1 1 d . .
H14 H 0.2821 0.9896 0.4032 0.027 Uiso 1 1 calc R U
C15 C 0.0643(3) 0.8856(3) 0.38489(18) 0.0353(10) Uani 1 1 d . .
H15A H -0.0133 0.8951 0.3723 0.053 Uiso 1 1 calc R U
H15B H 0.0843 0.9245 0.4189 0.053 Uiso 1 1 calc R U
H15C H 0.0733 0.8275 0.3995 0.053 Uiso 1 1 calc R U
C16 C 0.1349(3) 0.9950(2) 0.3042(2) 0.0370(10) Uani 1 1 d . .
H16A H 0.1884 1.0043 0.2705 0.055 Uiso 1 1 calc R U
H16B H 0.1521 1.0328 0.3394 0.055 Uiso 1 1 calc R U
H16C H 0.0596 1.0066 0.2886 0.055 Uiso 1 1 calc R U
C17 C 0.2908(3) 0.7250(2) 0.09464(18) 0.0296(9) Uani 1 1 d . .
H17 H 0.2203 0.7417 0.0727 0.035 Uiso 1 1 calc R U
C18 C 0.3469(4) 0.8085(3) 0.1168(2) 0.0413(11) Uani 1 1 d . .
H18A H 0.4194 0.7959 0.1360 0.062 Uiso 1 1 calc R U
H18B H 0.2995 0.8363 0.1477 0.062 Uiso 1 1 calc R U
H18C H 0.3572 0.8458 0.0807 0.062 Uiso 1 1 calc R U
C19 C 0.3621(4) 0.6804(3) 0.0455(2) 0.0524(13) Uani 1 1 d . .
H19A H 0.3596 0.7122 0.0061 0.079 Uiso 1 1 calc R U
H19B H 0.3331 0.6235 0.0383 0.079 Uiso 1 1 calc R U
H19C H 0.4391 0.6769 0.0607 0.079 Uiso 1 1 calc R U
C20 C 0.1812(3) 0.5597(2) 0.13443(16) 0.0225(8) Uani 1 1 d . .
H20 H 0.1262 0.5428 0.1670 0.027 Uiso 1 1 calc R U
C21 C 0.2662(3) 0.4864(3) 0.13041(19) 0.0339(9) Uani 1 1 d . .
H21A H 0.2268 0.4339 0.1209 0.051 Uiso 1 1 calc R U
H21B H 0.3056 0.4808 0.1706 0.051 Uiso 1 1 calc R U
H21C H 0.3198 0.4982 0.0972 0.051 Uiso 1 1 calc R U
C22 C 0.1140(4) 0.5696(3) 0.0723(2) 0.0415(11) Uani 1 1 d . .
H22A H 0.1622 0.5931 0.0398 0.062 Uiso 1 1 calc R U
H22B H 0.0510 0.6076 0.0791 0.062 Uiso 1 1 calc R U
H22C H 0.0863 0.5145 0.0587 0.062 Uiso 1 1 calc R U
C23 C 0.6442(3) 0.7517(2) 0.29254(17) 0.0244(8) Uani 1 1 d . .
H23 H 0.6712 0.7848 0.3296 0.029 Uiso 1 1 calc R U
C24 C 0.7386(3) 0.6879(3) 0.2772(2) 0.0355(10) Uani 1 1 d . .
H24A H 0.7226 0.6607 0.2369 0.053 Uiso 1 1 calc R U
H24B H 0.7428 0.6452 0.3103 0.053 Uiso 1 1 calc R U
H24C H 0.8097 0.7178 0.2749 0.053 Uiso 1 1 calc R U
C25 C 0.6262(3) 0.8165(3) 0.23885(19) 0.0340(10) Uani 1 1 d . .
H25A H 0.6946 0.8489 0.2328 0.051 Uiso 1 1 calc R U
H25B H 0.5655 0.8547 0.2499 0.051 Uiso 1 1 calc R U
H25C H 0.6071 0.7867 0.2000 0.051 Uiso 1 1 calc R U
C26 C 0.5439(3) 0.6240(2) 0.37972(17) 0.0247(8) Uani 1 1 d . .
H26 H 0.6236 0.6333 0.3916 0.030 Uiso 1 1 calc R U
C27 C 0.5349(3) 0.5328(3) 0.3529(2) 0.0411(11) Uani 1 1 d . .
H27A H 0.5593 0.4924 0.3850 0.062 Uiso 1 1 calc R U
H27B H 0.5822 0.5276 0.3159 0.062 Uiso 1 1 calc R U
H27C H 0.4575 0.5211 0.3410 0.062 Uiso 1 1 calc R U
C28 C 0.4747(3) 0.6342(3) 0.44044(18) 0.0319(9) Uani 1 1 d . .
H28A H 0.3953 0.6319 0.4299 0.048 Uiso 1 1 calc R U
H28B H 0.4921 0.6884 0.4601 0.048 Uiso 1 1 calc R U
H28C H 0.4932 0.5885 0.4697 0.048 Uiso 1 1 calc R U
C29 C 0.1705(3) 0.5642(2) 0.39925(17) 0.0230(8) Uani 1 1 d . .
C30 C 0.1082(3) 0.6164(3) 0.43870(18) 0.0302(9) Uani 1 1 d . .
H30 H 0.0712 0.6643 0.4219 0.036 Uiso 1 1 calc R U
C31 C 0.1004(3) 0.5979(3) 0.50290(18) 0.0320(9) Uani 1 1 d . .
H31 H 0.0576 0.6334 0.5292 0.038 Uiso 1 1 calc R U
C32 C 0.1552(3) 0.5275(3) 0.52907(18) 0.0304(9) Uani 1 1 d . .
C33 C 0.2184(3) 0.4758(3) 0.48854(18) 0.0294(9) Uani 1 1 d . .
H33 H 0.2560 0.4282 0.5053 0.035 Uiso 1 1 calc R U
C34 C 0.2265(3) 0.4934(2) 0.42437(18) 0.0270(9) Uani 1 1 d . .
H34 H 0.2693 0.4581 0.3980 0.032 Uiso 1 1 calc R U
C35 C 0.1444(3) 0.5056(3) 0.59860(19) 0.0443(11) Uani 1 1 d . .
H35A H 0.1390 0.4444 0.6034 0.066 Uiso 1 1 calc R U
H35B H 0.0774 0.5322 0.6154 0.066 Uiso 1 1 calc R U
H35C H 0.2099 0.5262 0.6216 0.066 Uiso 1 1 calc R U
F1 F 0.6622(2) 0.71577(18) 0.55494(15) 0.0669(8) Uani 1 1 d . .
F2 F 0.64849(18) 0.87791(16) 0.51850(12) 0.0453(6) Uani 1 1 d . .
F3 F 0.8682(2) 0.8787(2) 0.50022(16) 0.0773(10) Uani 1 1 d . .
F4 F 0.8829(2) 0.71864(17) 0.53571(12) 0.0547(7) Uani 1 1 d . .
F5 F 0.7905(2) 0.83168(17) 0.61183(11) 0.0541(7) Uani 1 1 d . .
F6 F 0.7400(2) 0.7616(2) 0.44385(12) 0.0627(8) Uani 1 1 d . .
N1 N 0.2743(2) 0.66109(18) 0.31460(13) 0.0195(6) Uani 1 1 d . .
Ni1 Ni 0.37910(3) 0.66080(3) 0.24426(2) 0.01957(11) Uani 1 1 d . .
O1 O 0.2219(2) 0.51138(17) 0.28515(12) 0.0382(7) Uani 1 1 d . .
O2 O 0.0653(2) 0.61496(19) 0.29733(13) 0.0383(7) Uani 1 1 d . .
P1 P 0.24825(7) 0.65950(6) 0.16407(4) 0.0187(2) Uani 1 1 d . .
P2 P 0.50841(7) 0.70267(6) 0.31697(4) 0.01819(19) Uani 1 1 d . .
S1 S 0.17441(7) 0.58412(6) 0.31649(4) 0.0249(2) Uani 1 1 d . .
Sb1 Sb 0.76534(2) 0.79769(2) 0.52762(2) 0.02335(8) Uani 1 1 d . .

loop_
_atom_site_aniso_label
_atom_site_aniso_U_11
_atom_site_aniso_U_22
_atom_site_aniso_U_33
_atom_site_aniso_U_23
_atom_site_aniso_U_13
_atom_site_aniso_U_12
Br1 0.0262(2) 0.0600(3) 0.0455(3) -0.0291(2) 0.00472(17) 0.0030(2)
C1 0.0152(16) 0.0188(19) 0.0159(18) -0.0046(15) 0.0042(13) 0.0033(14)
C2 0.0154(16) 0.0177(19) 0.0174(18) -0.0005(14) -0.0015(13) -0.0028(14)
C3 0.0165(17) 0.020(2) 0.025(2) 0.0029(16) -0.0007(14) 0.0021(15)
C4 0.0213(18) 0.022(2) 0.024(2) -0.0066(16) -0.0021(14) 0.0047(15)
C5 0.0216(18) 0.0167(19) 0.0200(19) -0.0014(15) 0.0017(14) -0.0003(15)
C6 0.0182(16) 0.0157(18) 0.0146(17) -0.0026(14) 0.0003(12) -0.0016(14)
C7 0.0181(17) 0.022(2) 0.0227(19) 0.0030(15) -0.0004(14) -0.0031(15)
C8 0.0211(18) 0.034(2) 0.021(2) -0.0058(17) -0.0056(14) -0.0006(16)
C9 0.0160(18) 0.038(3) 0.034(2) 0.0003(19) -0.0063(15) 0.0050(16)
C10 0.0234(18) 0.026(2) 0.026(2) 0.0012(17) -0.0001(15) 0.0068(16)
C11 0.0194(17) 0.0154(18) 0.0170(17) 0.0009(15) -0.0002(13) 0.0008(14)
C12 0.0196(18) 0.027(2) 0.0195(19) 0.0022(16) -0.0040(14) -0.0032(16)
C13 0.0271(19) 0.018(2) 0.023(2) -0.0052(16) -0.0026(14) -0.0044(15)
C14 0.0273(19) 0.0160(19) 0.023(2) -0.0060(15) 0.0002(14) 0.0015(15)
C15 0.027(2) 0.049(3) 0.030(2) -0.011(2) 0.0043(16) 0.0030(19)
C16 0.040(2) 0.017(2) 0.054(3) -0.0046(19) -0.0175(19) 0.0063(18)
C17 0.039(2) 0.025(2) 0.025(2) -0.0025(17) 0.0020(16) -0.0058(17)
C18 0.053(3) 0.030(2) 0.041(3) 0.003(2) 0.007(2) -0.011(2)
C19 0.064(3) 0.047(3) 0.047(3) -0.003(2) 0.024(2) -0.011(2)
C20 0.0241(18) 0.021(2) 0.023(2) -0.0033(16) -0.0008(14) -0.0046(15)
C21 0.035(2) 0.030(2) 0.037(2) -0.0101(19) -0.0066(17) -0.0025(18)
C22 0.053(3) 0.033(3) 0.038(3) -0.004(2) -0.0204(19) -0.007(2)
C23 0.0190(17) 0.027(2) 0.027(2) -0.0054(17) -0.0014(14) -0.0050(16)
C24 0.0180(19) 0.048(3) 0.041(2) -0.001(2) 0.0040(16) 0.0032(18)
C25 0.034(2) 0.033(2) 0.035(2) 0.0023(19) 0.0028(17) -0.0052(18)
C26 0.0205(18) 0.023(2) 0.030(2) 0.0029(17) -0.0057(15) 0.0031(15)
C27 0.051(3) 0.025(2) 0.047(3) 0.001(2) -0.003(2) 0.014(2)
C28 0.034(2) 0.028(2) 0.033(2) 0.0056(18) -0.0039(17) -0.0007(18)
C29 0.0241(18) 0.020(2) 0.024(2) 0.0006(16) 0.0017(14) -0.0043(16)
C30 0.028(2) 0.028(2) 0.034(2) -0.0006(18) -0.0030(16) 0.0062(17)
C31 0.026(2) 0.039(3) 0.031(2) -0.0092(19) 0.0031(16) 0.0059(18)
C32 0.0252(19) 0.036(2) 0.030(2) 0.0024(19) 0.0006(15) -0.0081(18)
C33 0.029(2) 0.024(2) 0.035(2) 0.0058(18) -0.0049(16) 0.0005(17)
C34 0.0288(19) 0.020(2) 0.033(2) -0.0025(17) 0.0045(16) -0.0013(16)
C35 0.043(2) 0.057(3) 0.033(2) 0.009(2) 0.0035(18) -0.008(2)
F1 0.0581(17) 0.0464(18) 0.096(2) 0.0078(16) 0.0001(15) -0.0197(14)
F2 0.0428(13) 0.0416(15) 0.0512(16) -0.0101(12) -0.0166(11) 0.0193(12)
F3 0.0488(16) 0.081(2) 0.102(3) 0.046(2) -0.0096(15) -0.0248(16)
F4 0.0499(15) 0.0573(18) 0.0565(17) -0.0177(14) -0.0238(12) 0.0292(13)
F5 0.0712(17) 0.0591(18) 0.0315(14) -0.0155(13) -0.0198(12) 0.0148(14)
F6 0.0630(16) 0.091(2) 0.0337(14) -0.0286(15) -0.0221(12) 0.0317(16)
N1 0.0195(14) 0.0169(16) 0.0222(16) 0.0001(13) 0.0000(11) 0.0009(12)
Ni1 0.0166(2) 0.0212(3) 0.0209(2) -0.0069(2) -0.00177(17) 0.00130(19)
O1 0.0662(18) 0.0208(15) 0.0277(15) -0.0087(12) 0.0062(13) -0.0124(14)
O2 0.0267(14) 0.0456(19) 0.0422(17) 0.0168(14) -0.0123(12) -0.0160(13)
P1 0.0190(4) 0.0186(5) 0.0183(5) -0.0044(4) -0.0016(3) -0.0016(4)
P2 0.0155(4) 0.0189(5) 0.0201(5) -0.0038(4) -0.0026(3) 0.0021(4)
S1 0.0299(5) 0.0211(5) 0.0238(5) 0.0016(4) -0.0034(4) -0.0089(4)
Sb1 0.02317(13) 0.02322(14) 0.02351(14) -0.00313(11) -0.00818(9) 0.00244(11)

loop_
_atom_type_symbol
_atom_type_description
_atom_type_scat_dispersion_real
_atom_type_scat_dispersion_imag
_atom_type_scat_source
C C 0.0033 0.0016 'International Tables Vol C Tables 4.2.6.8 and 6.1.1.4'
H H 0.0000 0.0000 'International Tables Vol C Tables 4.2.6.8 and 6.1.1.4'
Br Br -0.2901 2.4595 'International Tables Vol C Tables 4.2.6.8 and 6.1.1.4'
F F 0.0171 0.0103 'International Tables Vol C Tables 4.2.6.8 and 6.1.1.4'
N N 0.0061 0.0033 'International Tables Vol C Tables 4.2.6.8 and 6.1.1.4'
Ni Ni 0.3393 1.1124 'International Tables Vol C Tables 4.2.6.8 and 6.1.1.4'
O O 0.0106 0.0060 'International Tables Vol C Tables 4.2.6.8 and 6.1.1.4'
P P 0.1023 0.0942 'International Tables Vol C Tables 4.2.6.8 and 6.1.1.4'
S S 0.1246 0.1234 'International Tables Vol C Tables 4.2.6.8 and 6.1.1.4'
Sb Sb -0.5866 1.5461 'International Tables Vol C Tables 4.2.6.8 and 6.1.1.4'

loop_
_geom_angle_atom_site_label_1
_geom_angle_atom_site_label_2
_geom_angle_atom_site_label_3
_geom_angle
N1 C1 C2 125.3(3)
N1 C1 C6 115.9(3)
C2 C1 C6 116.8(3)
N1 C1 Ni1 60.77(16)
C2 C1 Ni1 112.7(2)
C6 C1 Ni1 109.1(2)
C3 C2 C7 121.2(3)
C3 C2 C1 118.0(3)
C7 C2 C1 120.8(3)
C2 C3 C10 117.1(3)
C2 C3 C4 122.4(3)
C10 C3 C4 120.5(3)
C3 C4 C5 112.6(3)
C3 C4 C16 108.0(3)
C5 C4 C16 108.3(3)
C3 C4 C15 108.5(3)
C5 C4 C15 108.3(3)
C16 C4 C15 111.1(3)
C6 C5 C14 117.8(3)
C6 C5 C4 122.5(3)
C14 C5 C4 119.6(3)
C5 C6 C11 121.2(3)
C5 C6 C1 118.1(3)
C11 C6 C1 120.4(3)
C8 C7 C2 119.2(3)
C8 C7 P1 124.2(3)
C2 C7 P1 115.6(2)
C7 C8 C9 119.9(3)
C7 C8 H8 120.1
C9 C8 H8 120.1
C10 C9 C8 120.4(3)
C10 C9 H9 119.8
C8 C9 H9 119.8
C9 C10 C3 121.5(3)
C9 C10 H10 119.3
C3 C10 H10 119.3
C12 C11 C6 119.4(3)
C12 C11 P2 123.0(2)
C6 C11 P2 117.3(2)
C11 C12 C13 119.9(3)
C11 C12 H12 120.1
C13 C12 H12 120.1
C14 C13 C12 120.6(3)
C14 C13 H13 119.7
C12 C13 H13 119.7
C13 C14 C5 121.2(3)
C13 C14 H14 119.4
C5 C14 H14 119.4
C4 C15 H15A 109.5
C4 C15 H15B 109.5
H15A C15 H15B 109.5
C4 C15 H15C 109.5
H15A C15 H15C 109.5
H15B C15 H15C 109.5
C4 C16 H16A 109.5
C4 C16 H16B 109.5
H16A C16 H16B 109.5
C4 C16 H16C 109.5
H16A C16 H16C 109.5
H16B C16 H16C 109.5
C19 C17 C18 110.9(3)
C19 C17 P1 116.0(3)
C18 C17 P1 110.6(3)
C19 C17 H17 106.2
C18 C17 H17 106.2
P1 C17 H17 106.2
C17 C18 H18A 109.5
C17 C18 H18B 109.5
H18A C18 H18B 109.5
C17 C18 H18C 109.5
H18A C18 H18C 109.5
H18B C18 H18C 109.5
C17 C19 H19A 109.5
C17 C19 H19B 109.5
H19A C19 H19B 109.5
C17 C19 H19C 109.5
H19A C19 H19C 109.5
H19B C19 H19C 109.5
C21 C20 C22 111.5(3)
C21 C20 P1 111.7(2)
C22 C20 P1 114.7(3)
C21 C20 H20 106.1
C22 C20 H20 106.1
P1 C20 H20 106.1
C20 C21 H21A 109.5
C20 C21 H21B 109.5
H21A C21 H21B 109.5
C20 C21 H21C 109.5
H21A C21 H21C 109.5
H21B C21 H21C 109.5
C20 C22 H22A 109.5
C20 C22 H22B 109.5
H22A C22 H22B 109.5
C20 C22 H22C 109.5
H22A C22 H22C 109.5
H22B C22 H22C 109.5
C25 C23 C24 112.0(3)
C25 C23 P2 111.2(2)
C24 C23 P2 115.0(3)
C25 C23 H23 106.0
C24 C23 H23 106.0
P2 C23 H23 106.0
C23 C24 H24A 109.5
C23 C24 H24B 109.5
H24A C24 H24B 109.5
C23 C24 H24C 109.5
H24A C24 H24C 109.5
H24B C24 H24C 109.5
C23 C25 H25A 109.5
C23 C25 H25B 109.5
H25A C25 H25B 109.5
C23 C25 H25C 109.5
H25A C25 H25C 109.5
H25B C25 H25C 109.5
C28 C26 C27 111.4(3)
C28 C26 P2 113.9(3)
C27 C26 P2 110.1(3)
C28 C26 H26 107.0
C27 C26 H26 107.0
P2 C26 H26 107.0
C26 C27 H27A 109.5
C26 C27 H27B 109.5
H27A C27 H27B 109.5
C26 C27 H27C 109.5
H27A C27 H27C 109.5
H27B C27 H27C 109.5
C26 C28 H28A 109.5
C26 C28 H28B 109.5
H28A C28 H28B 109.5
C26 C28 H28C 109.5
H28A C28 H28C 109.5
H28B C28 H28C 109.5
C30 C29 C34 119.9(3)
C30 C29 S1 120.2(3)
C34 C29 S1 119.8(3)
C31 C30 C29 120.0(4)
C31 C30 H30 120.0
C29 C30 H30 120.0
C30 C31 C32 121.1(4)
C30 C31 H31 119.4
C32 C31 H31 119.4
C31 C32 C33 118.0(4)
C31 C32 C35 121.3(4)
C33 C32 C35 120.6(4)
C34 C33 C32 121.5(4)
C34 C33 H33 119.3
C32 C33 H33 119.3
C33 C34 C29 119.4(3)
C33 C34 H34 120.3
C29 C34 H34 120.3
C32 C35 H35A 109.5
C32 C35 H35B 109.5
H35A C35 H35B 109.5
C32 C35 H35C 109.5
H35A C35 H35C 109.5
H35B C35 H35C 109.5
C1 N1 S1 125.9(2)
C1 N1 Ni1 81.41(18)
S1 N1 Ni1 118.03(16)
N1 Ni1 C1 37.82(12)
N1 Ni1 P2 85.36(8)
C1 Ni1 P2 86.81(9)
N1 Ni1 Br1 156.02(9)
C1 Ni1 Br1 165.94(9)
P2 Ni1 Br1 91.92(3)
N1 Ni1 P1 97.30(8)
C1 Ni1 P1 85.41(9)
P2 Ni1 P1 163.39(4)
Br1 Ni1 P1 92.08(3)
C7 P1 C17 99.60(16)
C7 P1 C20 108.12(15)
C17 P1 C20 108.65(16)
C7 P1 Ni1 101.98(11)
C17 P1 Ni1 112.83(12)
C20 P1 Ni1 122.75(12)
C11 P2 C26 109.87(16)
C11 P2 C23 102.10(16)
C26 P2 C23 106.27(16)
C11 P2 Ni1 99.85(10)
C26 P2 Ni1 116.00(12)
C23 P2 Ni1 121.23(12)
O1 S1 O2 119.69(18)
O1 S1 N1 106.13(15)
O2 S1 N1 112.53(15)
O1 S1 C29 108.98(17)
O2 S1 C29 107.71(16)
N1 S1 C29 100.01(15)
F3 Sb1 F1 179.73(16)
F3 Sb1 F5 89.94(14)
F1 Sb1 F5 90.23(13)
F3 Sb1 F6 90.87(15)
F1 Sb1 F6 88.96(14)
F5 Sb1 F6 178.97(13)
F3 Sb1 F4 89.42(13)
F1 Sb1 F4 90.38(13)
F5 Sb1 F4 89.43(11)
F6 Sb1 F4 89.94(11)
F3 Sb1 F2 89.82(13)
F1 Sb1 F2 90.39(12)
F5 Sb1 F2 90.98(11)
F6 Sb1 F2 89.66(10)
F4 Sb1 F2 179.13(13)

loop_
_geom_bond_atom_site_label_1
_geom_bond_atom_site_label_2
_geom_bond_distance
Br1 Ni1 2.2550(6)
C1 N1 1.354(4)
C1 C2 1.467(4)
C1 C6 1.477(4)
C1 Ni1 2.183(3)
C2 C3 1.395(5)
C2 C7 1.408(5)
C3 C10 1.400(5)
C3 C4 1.512(5)
C4 C5 1.527(4)
C4 C16 1.534(5)
C4 C15 1.546(5)
C5 C6 1.388(5)
C5 C14 1.398(5)
C6 C11 1.409(4)
C7 C8 1.376(4)
C7 P1 1.822(3)
C8 C9 1.387(5)
C8 H8 0.9300
C9 C10 1.374(5)
C9 H9 0.9300
C10 H10 0.9300
C11 C12 1.375(5)
C11 P2 1.822(3)
C12 C13 1.384(5)
C12 H12 0.9300
C13 C14 1.374(5)
C13 H13 0.9300
C14 H14 0.9300
C15 H15A 0.9600
C15 H15B 0.9600
C15 H15C 0.9600
C16 H16A 0.9600
C16 H16B 0.9600
C16 H16C 0.9600
C17 C19 1.502(5)
C17 C18 1.528(5)
C17 P1 1.845(4)
C17 H17 0.9800
C18 H18A 0.9600
C18 H18B 0.9600
C18 H18C 0.9600
C19 H19A 0.9600
C19 H19B 0.9600
C19 H19C 0.9600
C20 C21 1.520(5)
C20 C22 1.522(5)
C20 P1 1.847(3)
C20 H20 0.9800
C21 H21A 0.9600
C21 H21B 0.9600
C21 H21C 0.9600
C22 H22A 0.9600
C22 H22B 0.9600
C22 H22C 0.9600
C23 C25 1.521(5)
C23 C24 1.526(5)
C23 P2 1.848(3)
C23 H23 0.9800
C24 H24A 0.9600
C24 H24B 0.9600
C24 H24C 0.9600
C25 H25A 0.9600
C25 H25B 0.9600
C25 H25C 0.9600
C26 C28 1.521(5)
C26 C27 1.530(5)
C26 P2 1.838(4)
C26 H26 0.9800
C27 H27A 0.9600
C27 H27B 0.9600
C27 H27C 0.9600
C28 H28A 0.9600
C28 H28B 0.9600
C28 H28C 0.9600
C29 C30 1.375(5)
C29 C34 1.385(5)
C29 S1 1.757(4)
C30 C31 1.375(5)
C30 H30 0.9300
C31 C32 1.383(5)
C31 H31 0.9300
C32 C33 1.389(5)
C32 C35 1.498(5)
C33 C34 1.372(5)
C33 H33 0.9300
C34 H34 0.9300
C35 H35A 0.9600
C35 H35B 0.9600
C35 H35C 0.9600
F1 Sb1 1.855(3)
F2 Sb1 1.867(2)
F3 Sb1 1.844(3)
F4 Sb1 1.859(2)
F5 Sb1 1.857(2)
F6 Sb1 1.858(2)
N1 S1 1.680(3)
N1 Ni1 1.927(3)
Ni1 P2 2.2377(9)
Ni1 P1 2.2654(9)
O1 S1 1.425(3)
O2 S1 1.426(3)
